data_4077209
loop_
_publ_author_name
'Yang, Kuo-Ching'
'Chang, Chung-Cheng'
'Yeh, Charng-Sheng'
'Lee, Gene-Hsiang'
'Peng, Shie-Ming'

_publ_section_title
;
 Steric and Solvent Effects on the CO2Fixation of Magnesium Compounds
;
_journal_issue 1
_journal_name_full Organometallics
_journal_page_first 126
_journal_paper_doi 10.1021/om000735c
_journal_volume 20
_journal_year 2001
_chemical_formula_sum 'C30 H72 Mg3 N12 O14 P2'
_chemical_formula_weight 959.87
_chemical_name_systematic
; 
 ? 
;
_space_group_IT_number 14
_symmetry_cell_setting monoclinic
_symmetry_space_group_name_Hall '-P 2ybc'
_symmetry_space_group_name_H-M 'P 1 21/c 1'
_atom_sites_solution_hydrogens geom
_atom_sites_solution_primary direct
_atom_sites_solution_secondary difmap
_audit_creation_method SHELXL
_cell_angle_alpha 90.00
_cell_angle_beta 91.777(1)
_cell_angle_gamma 90.00
_cell_formula_units_Z 2
_cell_length_a 9.4391(3)
_cell_length_b 11.0815(4)
_cell_length_c 23.5656(8)
_cell_measurement_reflns_used 8192
_cell_measurement_temperature 150(1)
_cell_volume 2463.76(15)
_computing_cell_refinement 'Siemens SAINT'
_computing_data_collection 'Siemens SMART'
_computing_data_reduction 'Siemens SAINT'
_computing_molecular_graphics 'Siemens SHELXTL'
_computing_publication_material 'Siemens SHELXTL'
_computing_structure_refinement 'SHELXL-93 (Sheldrick, 1993)'
_computing_structure_solution 'SHELXS-86 (Sheldrick, 1990)'
_diffrn_ambient_temperature 150(1)
_diffrn_measurement_device 'Siemens SMART CCD'
_diffrn_measurement_method '\w scans'
_diffrn_radiation_monochromator graphite
_diffrn_radiation_source 'fine-focus sealed tube'
_diffrn_radiation_type MoK\a
_diffrn_radiation_wavelength 0.71073
_diffrn_reflns_av_R_equivalents 0.0258
_diffrn_reflns_av_sigmaI/netI 0.0317
_diffrn_reflns_limit_h_max 11
_diffrn_reflns_limit_h_min -11
_diffrn_reflns_limit_k_max 13
_diffrn_reflns_limit_k_min -13
_diffrn_reflns_limit_l_max 20
_diffrn_reflns_limit_l_min -29
_diffrn_reflns_number 12356
_diffrn_reflns_theta_max 26.38
_diffrn_reflns_theta_min 1.73
_diffrn_standards_decay_% 0
_exptl_absorpt_coefficient_mu 0.194
_exptl_absorpt_correction_T_max 0.9280
_exptl_absorpt_correction_T_min 0.8120
_exptl_absorpt_correction_type ' empirical used sadabs'
_exptl_crystal_colour colorless
_exptl_crystal_density_diffrn 1.294
_exptl_crystal_density_meas ?
_exptl_crystal_description block
_exptl_crystal_F_000 1028
_exptl_crystal_size_max 0.40
_exptl_crystal_size_mid 0.40
_exptl_crystal_size_min 0.40
_refine_diff_density_max 0.533
_refine_diff_density_min -0.394
_refine_diff_density_rms 0.068
_refine_ls_extinction_method none
_refine_ls_goodness_of_fit_all 1.090
_refine_ls_goodness_of_fit_obs 1.132
_refine_ls_matrix_type full
_refine_ls_number_parameters 277
_refine_ls_number_reflns 5036
_refine_ls_number_restraints 0
_refine_ls_restrained_S_all 1.090
_refine_ls_restrained_S_obs 1.132
_refine_ls_R_factor_all 0.0659
_refine_ls_R_factor_obs 0.0545
_refine_ls_shift/esd_max 0.003
_refine_ls_shift/esd_mean 0.000
_refine_ls_structure_factor_coef Fsqd
_refine_ls_weighting_details 'w=1/[\s^2^(Fo^2^)+(0.0773P)^2^+2.9039P] where P=(Fo^2^+2Fc^2^)/3'
_refine_ls_weighting_scheme calc
_refine_ls_wR_factor_all 0.1623
_refine_ls_wR_factor_obs 0.1534
_reflns_number_observed 4206
_reflns_number_total 5036
_reflns_observed_criterion >2sigma(I)
_cod_data_source_file om000735c.cif
_cod_data_source_block compound-6
_cod_depositor_comments
;
The following automatic conversions were performed:

'_symmetry_cell_setting' value 'Monoclinic' changed to 'monoclinic'
according to /home/saulius/struct/CIF-dictionaries/cif_core.dic
dictionary named 'cif_core.dic' version 2.4.2 from 2011-04-26.

Automatic conversion script
Id: cif_fix_values 1715 2011-07-08 13:25:40Z adriana 

The following automatic conversions were performed:

'_exptl_crystal_density_meas' value 'not_measured' was changed to '?'
- the value is perceived as not measured.

Automatic conversion script
Id: cif_fix_values 3008 2015-01-20 13:52:24Z robertas 

The following automatic conversions were performed:

'_refine_ls_weighting_scheme' value 'calc
w=1/[\s^2^(Fo^2^)+(0.0773P)^2^+2.9039P] where P=(Fo^2^+2Fc^2^)/3' was
changed to 'calc'. New tag '_refine_ls_weighting_details' was
created. The value of the new tag was set to
'w=1/[\s^2^(Fo^2^)+(0.0773P)^2^+2.9039P] where P=(Fo^2^+2Fc^2^)/3'.

Automatic conversion script
Id: cif_fix_values 3143 2015-03-26 13:38:13Z robertas 
;
_cod_original_sg_symbol_H-M P2(1)/c
_cod_database_code 4077209

loop_
_symmetry_equiv_pos_as_xyz
'x, y, z'
'-x, y+1/2, -z+1/2'
'-x, -y, -z'
'x, -y-1/2, z-1/2'

loop_
_atom_site_aniso_label
_atom_site_aniso_U_11
_atom_site_aniso_U_22
_atom_site_aniso_U_33
_atom_site_aniso_U_23
_atom_site_aniso_U_13
_atom_site_aniso_U_12
Mg1 0.0256(6) 0.0284(6) 0.0145(5) -0.0008(4) 0.0052(4) -0.0043(5)
Mg2 0.0235(4) 0.0254(4) 0.0161(4) 0.0011(3) 0.0036(3) 0.0011(3)
P1 0.0331(4) 0.0273(4) 0.0164(3) 0.0011(2) 0.0056(3) 0.0028(3)
O1 0.0364(10) 0.0345(10) 0.0184(9) 0.0010(7) 0.0051(8) 0.0076(8)
O2 0.0333(10) 0.0305(10) 0.0214(9) -0.0011(7) 0.0053(7) -0.0100(8)
O3 0.0389(10) 0.0339(10) 0.0221(9) 0.0021(8) 0.0075(8) -0.0067(8)
O4 0.0266(9) 0.0441(11) 0.0226(9) -0.0006(8) 0.0031(7) -0.0016(8)
O5 0.0242(9) 0.0356(10) 0.0222(9) 0.0007(8) 0.0027(7) 0.0022(8)
O6 0.0350(10) 0.0326(10) 0.0281(10) -0.0055(8) 0.0090(8) -0.0056(8)
O7 0.0370(10) 0.0302(10) 0.0220(9) 0.0051(7) 0.0061(8) 0.0082(8)
N1 0.0438(15) 0.061(2) 0.0229(12) -0.0028(11) 0.0024(11) -0.0148(13)
N2 0.055(2) 0.0428(15) 0.0318(13) 0.0052(11) 0.0188(12) 0.0197(13)
N3 0.0368(13) 0.0359(13) 0.0299(12) 0.0075(10) 0.0025(10) -0.0033(10)
N4 0.0296(11) 0.0274(11) 0.0286(11) -0.0021(9) 0.0048(9) -0.0072(9)
N5 0.0219(11) 0.058(2) 0.0295(13) 0.0048(11) 0.0030(9) -0.0001(11)
N6 0.0414(13) 0.0316(13) 0.0350(13) 0.0095(10) -0.0012(11) 0.0062(10)
C1 0.039(2) 0.077(3) 0.045(2) -0.007(2) -0.0037(15) -0.001(2)
C2 0.077(3) 0.124(4) 0.027(2) -0.019(2) 0.006(2) -0.041(3)
C3 0.070(2) 0.040(2) 0.040(2) 0.0033(14) 0.011(2) 0.022(2)
C4 0.100(4) 0.083(3) 0.059(3) 0.012(2) 0.049(3) 0.043(3)
C5 0.049(2) 0.069(3) 0.061(2) 0.015(2) -0.003(2) -0.020(2)
C6 0.071(2) 0.037(2) 0.052(2) 0.015(2) -0.001(2) 0.004(2)
C7 0.0218(11) 0.0232(12) 0.0248(12) 0.0014(10) 0.0032(9) 0.0015(9)
C8 0.044(2) 0.042(2) 0.044(2) 0.0025(14) 0.0065(14) -0.0199(14)
C9 0.050(2) 0.050(2) 0.0311(15) -0.0100(14) 0.0072(13) -0.022(2)
C10 0.0257(12) 0.0239(12) 0.0251(13) 0.0014(10) 0.0020(10) 0.0016(10)
C11 0.0267(14) 0.053(2) 0.045(2) -0.0028(15) 0.0103(13) -0.0018(13)
C12 0.0312(15) 0.048(2) 0.038(2) 0.0076(14) -0.0076(12) -0.0029(13)
C13 0.0288(12) 0.0230(12) 0.0194(12) -0.0012(9) -0.0011(10) -0.0011(10)
C14 0.082(3) 0.041(2) 0.038(2) 0.0165(15) -0.010(2) 0.002(2)
C15 0.037(2) 0.038(2) 0.077(3) 0.007(2) 0.001(2) 0.0109(14)

loop_
_atom_site_label
_atom_site_type_symbol
_atom_site_fract_x
_atom_site_fract_y
_atom_site_fract_z
_atom_site_U_iso_or_equiv
_atom_site_thermal_displace_type
_atom_site_occupancy
_atom_site_calc_flag
_atom_site_refinement_flags
Mg1 Mg 0.0000 0.5000 0.5000 0.0227(3) Uani 1 d S
Mg2 Mg 0.08136(8) 0.53483(8) 0.35882(3) 0.0216(2) Uani 1 d .
P1 P 0.14011(7) 0.51501(6) 0.21643(3) 0.0255(2) Uani 1 d .
O1 O 0.0941(2) 0.5236(2) 0.27582(8) 0.0297(4) Uani 1 d .
O2 O 0.1057(2) 0.6120(2) 0.44361(7) 0.0283(4) Uani 1 d .
O3 O 0.2161(2) 0.6819(2) 0.37016(8) 0.0315(4) Uani 1 d .
O4 O -0.1788(2) 0.5244(2) 0.45100(8) 0.0310(4) Uani 1 d .
O5 O -0.1275(2) 0.5353(2) 0.35831(8) 0.0273(4) Uani 1 d .
O6 O 0.0561(2) 0.3568(2) 0.45083(8) 0.0317(4) Uani 1 d .
O7 O 0.1937(2) 0.3873(2) 0.37695(7) 0.0296(4) Uani 1 d .
N1 N 0.0013(3) 0.4857(3) 0.17591(11) 0.0425(7) Uani 1 d .
N2 N 0.2645(3) 0.4122(3) 0.21149(11) 0.0429(7) Uani 1 d .
N3 N 0.2145(3) 0.6356(2) 0.18968(10) 0.0342(5) Uani 1 d .
N4 N 0.2625(2) 0.7672(2) 0.45653(10) 0.0284(5) Uani 1 d .
N5 N -0.3553(2) 0.5198(3) 0.38546(11) 0.0364(6) Uani 1 d .
N6 N 0.2466(3) 0.2376(2) 0.43927(11) 0.0360(6) Uani 1 d .
C1 C -0.1416(4) 0.4876(4) 0.1955(2) 0.0536(9) Uani 1 d .
H1A H -0.1401(4) 0.5042(4) 0.2364(2) 0.080 Uiso 1 calc R
H1B H -0.1864(4) 0.4091(4) 0.1882(2) 0.080 Uiso 1 calc R
H1C H -0.1956(4) 0.5508(4) 0.1754(2) 0.080 Uiso 1 calc R
C2 C 0.0146(5) 0.4617(5) 0.11526(15) 0.0757(15) Uani 1 d .
H2A H 0.1150(5) 0.4620(5) 0.10585(15) 0.114 Uiso 1 calc R
H2B H -0.0357(5) 0.5242(5) 0.09325(15) 0.114 Uiso 1 calc R
H2C H -0.0265(5) 0.3826(5) 0.10607(15) 0.114 Uiso 1 calc R
C3 C 0.2456(4) 0.2991(3) 0.24234(14) 0.0500(9) Uani 1 d .
H3A H 0.1816(4) 0.3125(3) 0.27369(14) 0.075 Uiso 1 calc R
H3B H 0.3376(4) 0.2710(3) 0.25749(14) 0.075 Uiso 1 calc R
H3C H 0.2049(4) 0.2382(3) 0.21649(14) 0.075 Uiso 1 calc R
C4 C 0.3593(5) 0.4004(5) 0.1636(2) 0.080(2) Uani 1 d .
H4A H 0.3680(5) 0.4786(5) 0.1446(2) 0.120 Uiso 1 calc R
H4B H 0.3202(5) 0.3410(5) 0.1366(2) 0.120 Uiso 1 calc R
H4C H 0.4530(5) 0.3737(5) 0.1776(2) 0.120 Uiso 1 calc R
C5 C 0.3476(4) 0.6778(4) 0.2171(2) 0.0595(10) Uani 1 d .
H5A H 0.4051(4) 0.6081(4) 0.2291(2) 0.089 Uiso 1 calc R
H5B H 0.3262(4) 0.7269(4) 0.2504(2) 0.089 Uiso 1 calc R
H5C H 0.4002(4) 0.7265(4) 0.1902(2) 0.089 Uiso 1 calc R
C6 C 0.1247(4) 0.7358(3) 0.1710(2) 0.0536(9) Uani 1 d .
H6A H 0.0374(4) 0.7043(3) 0.1529(2) 0.080 Uiso 1 calc R
H6B H 0.1752(4) 0.7851(3) 0.1436(2) 0.080 Uiso 1 calc R
H6C H 0.1012(4) 0.7855(3) 0.2038(2) 0.080 Uiso 1 calc R
C7 C 0.1940(3) 0.6852(2) 0.42290(11) 0.0232(5) Uani 1 d .
C8 C 0.3659(3) 0.8475(3) 0.43318(14) 0.0430(8) Uani 1 d .
H8A H 0.4046(3) 0.9002(3) 0.46323(14) 0.065 Uiso 1 calc R
H8B H 0.3207(3) 0.8967(3) 0.40319(14) 0.065 Uiso 1 calc R
H8C H 0.4428(3) 0.8000(3) 0.41724(14) 0.065 Uiso 1 calc R
C9 C 0.2327(4) 0.7801(3) 0.51592(13) 0.0433(8) Uani 1 d .
H9A H 0.2929(4) 0.8437(3) 0.53263(13) 0.065 Uiso 1 calc R
H9B H 0.2522(4) 0.7037(3) 0.53558(13) 0.065 Uiso 1 calc R
H9C H 0.1329(4) 0.8018(3) 0.51988(13) 0.065 Uiso 1 calc R
C10 C -0.2130(3) 0.5274(2) 0.39915(11) 0.0249(5) Uani 1 d .
C11 C -0.4572(3) 0.5234(3) 0.43017(14) 0.0412(7) Uani 1 d .
H11A H -0.5533(3) 0.5170(3) 0.41350(14) 0.062 Uiso 1 calc R
H11B H -0.4475(3) 0.5997(3) 0.45095(14) 0.062 Uiso 1 calc R
H11C H -0.4396(3) 0.4559(3) 0.45632(14) 0.062 Uiso 1 calc R
C12 C -0.4104(3) 0.5293(3) 0.32781(13) 0.0393(7) Uani 1 d .
H12A H -0.5138(3) 0.5215(3) 0.32736(13) 0.059 Uiso 1 calc R
H12B H -0.3701(3) 0.4649(3) 0.30480(13) 0.059 Uiso 1 calc R
H12C H -0.3846(3) 0.6079(3) 0.31212(13) 0.059 Uiso 1 calc R
C13 C 0.1629(3) 0.3320(2) 0.42222(10) 0.0238(5) Uani 1 d .
C14 C 0.2249(5) 0.1833(3) 0.49437(14) 0.0540(9) Uani 1 d .
H14A H 0.2925(5) 0.1171(3) 0.50053(14) 0.081 Uiso 1 calc R
H14B H 0.1280(5) 0.1518(3) 0.49568(14) 0.081 Uiso 1 calc R
H14C H 0.2395(5) 0.2442(3) 0.52411(14) 0.081 Uiso 1 calc R
C15 C 0.3750(3) 0.2105(3) 0.4103(2) 0.0509(9) Uani 1 d .
H15A H 0.4214(3) 0.1404(3) 0.4281(2) 0.076 Uiso 1 calc R
H15B H 0.4389(3) 0.2802(3) 0.4127(2) 0.076 Uiso 1 calc R
H15C H 0.3521(3) 0.1926(3) 0.3703(2) 0.076 Uiso 1 calc R

loop_
_atom_type_symbol
_atom_type_description
_atom_type_scat_dispersion_real
_atom_type_scat_dispersion_imag
_atom_type_scat_source
C C 0.0033 0.0016 'International Tables Vol C Tables 4.2.6.8 and 6.1.1.4'
H H 0.0000 0.0000 'International Tables Vol C Tables 4.2.6.8 and 6.1.1.4'
N N 0.0061 0.0033 'International Tables Vol C Tables 4.2.6.8 and 6.1.1.4'
O O 0.0106 0.0060 'International Tables Vol C Tables 4.2.6.8 and 6.1.1.4'
Mg Mg 0.0486 0.0363 'International Tables Vol C Tables 4.2.6.8 and 6.1.1.4'
P P 0.1023 0.0942 'International Tables Vol C Tables 4.2.6.8 and 6.1.1.4'

loop_
_geom_angle_atom_site_label_1
_geom_angle_atom_site_label_2
_geom_angle_atom_site_label_3
_geom_angle
_geom_angle_site_symmetry_1
_geom_angle_site_symmetry_3
O4 Mg1 O4 179.999(1) 3_566 .
O4 Mg1 O6 89.62(8) 3_566 .
O4 Mg1 O6 90.37(8) . .
O4 Mg1 O6 90.38(8) 3_566 3_566
O4 Mg1 O6 89.63(8) . 3_566
O6 Mg1 O6 180.0 . 3_566
O4 Mg1 O2 87.95(8) 3_566 3_566
O4 Mg1 O2 92.05(8) . 3_566
O6 Mg1 O2 92.10(7) . 3_566
O6 Mg1 O2 87.90(7) 3_566 3_566
O4 Mg1 O2 92.05(8) 3_566 .
O4 Mg1 O2 87.95(8) . .
O6 Mg1 O2 87.90(7) . .
O6 Mg1 O2 92.10(7) 3_566 .
O2 Mg1 O2 180.000(1) 3_566 .
O4 Mg1 Mg2 69.15(5) 3_566 3_566
O4 Mg1 Mg2 110.85(5) . 3_566
O6 Mg1 Mg2 121.84(6) . 3_566
O6 Mg1 Mg2 58.16(6) 3_566 3_566
O2 Mg1 Mg2 36.78(5) 3_566 3_566
O2 Mg1 Mg2 143.22(5) . 3_566
O4 Mg1 Mg2 110.85(5) 3_566 .
O4 Mg1 Mg2 69.15(5) . .
O6 Mg1 Mg2 58.16(6) . .
O6 Mg1 Mg2 121.84(6) 3_566 .
O2 Mg1 Mg2 143.22(5) 3_566 .
O2 Mg1 Mg2 36.78(5) . .
Mg2 Mg1 Mg2 180.0 3_566 .
O1 Mg2 O5 94.95(8) . .
O1 Mg2 O7 96.49(8) . .
O5 Mg2 O7 122.03(9) . .
O1 Mg2 O3 96.96(8) . .
O5 Mg2 O3 127.32(9) . .
O7 Mg2 O3 107.26(9) . .
O1 Mg2 O2 158.20(9) . .
O5 Mg2 O2 94.69(8) . .
O7 Mg2 O2 94.88(8) . .
O3 Mg2 O2 61.83(7) . .
O1 Mg2 C7 127.78(9) . .
O5 Mg2 C7 114.45(9) . .
O7 Mg2 C7 101.94(9) . .
O3 Mg2 C7 30.89(8) . .
O2 Mg2 C7 30.96(7) . .
O1 Mg2 C13 117.16(8) . .
O5 Mg2 C13 105.32(8) . .
O7 Mg2 C13 24.10(7) . .
O3 Mg2 C13 113.87(8) . .
O2 Mg2 C13 78.80(7) . .
C7 Mg2 C13 96.30(8) . .
O1 Mg2 Mg1 166.28(7) . .
O5 Mg2 Mg1 75.78(6) . .
O7 Mg2 Mg1 80.47(6) . .
O3 Mg2 Mg1 96.72(6) . .
O2 Mg2 Mg1 35.12(5) . .
C7 Mg2 Mg1 65.85(6) . .
C13 Mg2 Mg1 57.42(5) . .
O1 P1 N1 108.23(13) . .
O1 P1 N2 110.03(12) . .
N1 P1 N2 112.6(2) . .
O1 P1 N3 116.82(12) . .
N1 P1 N3 106.41(14) . .
N2 P1 N3 102.79(14) . .
P1 O1 Mg2 166.49(14) . .
C7 O2 Mg1 162.4(2) . .
C7 O2 Mg2 87.14(15) . .
Mg1 O2 Mg2 108.10(8) . .
C7 O3 Mg2 91.7(2) . .
C10 O4 Mg1 137.8(2) . .
C10 O5 Mg2 130.5(2) . .
C13 O6 Mg1 134.3(2) . .
C13 O7 Mg2 116.2(2) . .
C1 N1 C2 115.2(3) . .
C1 N1 P1 123.6(2) . .
C2 N1 P1 121.1(2) . .
C3 N2 C4 113.1(3) . .
C3 N2 P1 117.4(2) . .
C4 N2 P1 124.8(2) . .
C6 N3 C5 111.8(3) . .
C6 N3 P1 118.9(2) . .
C5 N3 P1 117.3(2) . .
C7 N4 C8 120.4(2) . .
C7 N4 C9 122.0(2) . .
C8 N4 C9 117.6(2) . .
C10 N5 C12 122.5(2) . .
C10 N5 C11 119.6(2) . .
C12 N5 C11 117.1(2) . .
C13 N6 C15 120.5(2) . .
C13 N6 C14 119.0(3) . .
C15 N6 C14 118.8(3) . .
O3 C7 O2 119.2(2) . .
O3 C7 N4 120.2(2) . .
O2 C7 N4 120.6(2) . .
O3 C7 Mg2 57.38(13) . .
O2 C7 Mg2 61.90(13) . .
N4 C7 Mg2 176.9(2) . .
O4 C10 O5 125.8(2) . .
O4 C10 N5 116.6(2) . .
O5 C10 N5 117.6(2) . .
O6 C13 O7 123.5(2) . .
O6 C13 N6 118.4(2) . .
O7 C13 N6 118.1(2) . .
O6 C13 Mg2 84.2(2) . .
O7 C13 Mg2 39.65(12) . .
N6 C13 Mg2 157.2(2) . .

loop_
_geom_bond_atom_site_label_1
_geom_bond_atom_site_label_2
_geom_bond_distance
_geom_bond_site_symmetry_2
Mg1 O4 2.033(2) 3_566
Mg1 O4 2.033(2) .
Mg1 O6 2.045(2) .
Mg1 O6 2.045(2) 3_566
Mg1 O2 2.094(2) 3_566
Mg1 O2 2.094(2) .
Mg1 Mg2 3.4592(8) 3_566
Mg1 Mg2 3.4592(8) .
Mg2 O1 1.967(2) .
Mg2 O5 1.972(2) .
Mg2 O7 1.988(2) .
Mg2 O3 2.079(2) .
Mg2 O2 2.179(2) .
Mg2 C7 2.467(3) .
Mg2 C13 2.794(3) .
P1 O1 1.481(2) .
P1 N1 1.630(3) .
P1 N2 1.643(3) .
P1 N3 1.644(2) .
O2 C7 1.271(3) .
O3 C7 1.267(3) .
O4 C10 1.255(3) .
O5 C10 1.278(3) .
O6 C13 1.260(3) .
O7 C13 1.272(3) .
N1 C1 1.440(4) .
N1 C2 1.463(4) .
N2 C3 1.463(4) .
N2 C4 1.468(4) .
N3 C6 1.457(4) .
N3 C5 1.471(4) .
N4 C7 1.357(3) .
N4 C8 1.443(3) .
N4 C9 1.443(4) .
N5 C10 1.374(3) .
N5 C12 1.443(4) .
N5 C11 1.449(4) .
N6 C13 1.364(3) .
N6 C15 1.441(4) .
N6 C14 1.451(4) .
